data_4312973
loop_
_publ_author_name
'John F. Berry'
'F. Albert Cotton'
'Peng Lei'
'Carlos A. Murillo'

_publ_section_title
;
 Further Structural and Magnetic Studies of Tricopper Dipyridylamido
 Complexes
;
_journal_name_full 'Inorganic Chemistry'
_journal_page_first 377
_journal_page_last 382
_journal_paper_doi 10.1021/ic025957c
_journal_volume 42
_journal_year 2003
_chemical_compound_source synthesis
_chemical_formula_structural 'Cu3(dpa)4Cl2 CH2Cl2'
_chemical_formula_sum 'C41 H34 Cl4 Cu3 N12'
_chemical_formula_weight 1027.22
_chemical_name_systematic
; 
 ? 
;
_space_group_IT_number 34
_symmetry_cell_setting orthorhombic
_symmetry_space_group_name_Hall 'P 2 -2n'
_symmetry_space_group_name_H-M 'P n n 2'
_atom_sites_solution_hydrogens geom
_atom_sites_solution_primary direct
_atom_sites_solution_secondary difmap
_audit_creation_method SHELXL
_cell_angle_alpha 90.00
_cell_angle_beta 90.00
_cell_angle_gamma 90.00
_cell_formula_units_Z 2
_cell_length_a 12.8757(8)
_cell_length_b 14.0119(9)
_cell_length_c 11.3144(7)
_cell_measurement_reflns_used 8079
_cell_measurement_temperature 160(2)
_cell_measurement_theta_max 54.908
_cell_measurement_theta_min 4.296
_cell_volume 2041.3(2)
_computing_cell_refinement SAINT
_computing_data_collection SMART
_computing_data_reduction SAINT
_computing_molecular_graphics 'SHELXTL V5.02 (Siemens. 1993)'
_computing_publication_material 'SHELXL-93 (Sheldrick, 1993)'
_computing_structure_refinement 'SHELXL-93 (Sheldrick, 1993)'
_computing_structure_solution 'SHELXS-86 (Sheldrick, 1990)'
_diffrn_ambient_temperature 160(2)
_diffrn_measurement_device 'Bruker SMART 1000'
_diffrn_measurement_method '\w scans'
_diffrn_radiation_monochromator graphite
_diffrn_radiation_source 'normal-focus sealed tube'
_diffrn_radiation_type MoK\a
_diffrn_radiation_wavelength 0.71073
_diffrn_reflns_av_R_equivalents 0.0171
_diffrn_reflns_av_sigmaI/netI 0.0202
_diffrn_reflns_limit_h_max 15
_diffrn_reflns_limit_h_min -16
_diffrn_reflns_limit_k_max 13
_diffrn_reflns_limit_k_min -18
_diffrn_reflns_limit_l_max 14
_diffrn_reflns_limit_l_min -14
_diffrn_reflns_number 12201
_diffrn_reflns_theta_max 27.51
_diffrn_reflns_theta_min 2.15
_exptl_absorpt_coefficient_mu 1.860
_exptl_absorpt_correction_T_max 0.84335
_exptl_absorpt_correction_T_min 0.76415
_exptl_absorpt_correction_type multi-scan
_exptl_crystal_colour 'dark purple'
_exptl_crystal_density_diffrn 1.671
_exptl_crystal_density_method 'not measured'
_exptl_crystal_description block
_exptl_crystal_F_000 1038
_exptl_crystal_size_max 0.28
_exptl_crystal_size_mid 0.25
_exptl_crystal_size_min 0.25
_refine_diff_density_max 0.918
_refine_diff_density_min -0.439
_refine_diff_density_rms 0.064
_refine_ls_abs_structure_details 'Flack H D (1983), Acta Cryst. A39, 876-881'
_refine_ls_abs_structure_Flack 0.010(11)
_refine_ls_extinction_method none
_refine_ls_goodness_of_fit_all 1.060
_refine_ls_goodness_of_fit_obs 1.077
_refine_ls_hydrogen_treatment noref
_refine_ls_matrix_type full
_refine_ls_number_parameters 270
_refine_ls_number_reflns 4612
_refine_ls_number_restraints 1
_refine_ls_restrained_S_all 1.060
_refine_ls_restrained_S_obs 1.077
_refine_ls_R_factor_all 0.0298
_refine_ls_R_factor_obs 0.0270
_refine_ls_shift/esd_max 0.134
_refine_ls_shift/esd_mean 0.005
_refine_ls_structure_factor_coef Fsqd
_refine_ls_weighting_details 'w=1/[\s^2^(Fo^2^)+(0.0394P)^2^+0.9924P] where P=(Fo^2^+2Fc^2^)/3'
_refine_ls_weighting_scheme calc
_refine_ls_wR_factor_all 0.0712
_refine_ls_wR_factor_obs 0.0695
_reflns_number_observed 4273
_reflns_number_total 4612
_reflns_observed_criterion >2sigma(I)
_cod_data_source_file ic025957c_s1.cif
_cod_data_source_block xl
_cod_depositor_comments
;
The following automatic conversions were performed:

'_refine_ls_weighting_scheme' value 'calc
w=1/[\s^2^(Fo^2^)+(0.0394P)^2^+0.9924P] where P=(Fo^2^+2Fc^2^)/3' was
changed to 'calc'. New tag '_refine_ls_weighting_details' was
created. The value of the new tag was set to
'w=1/[\s^2^(Fo^2^)+(0.0394P)^2^+0.9924P] where P=(Fo^2^+2Fc^2^)/3'.

Automatic conversion script
Id: cif_fix_values 3143 2015-03-26 13:38:13Z robertas 
;
_cod_database_code 4312973

loop_
_symmetry_equiv_pos_as_xyz
'x, y, z'
'-x, -y, z'
'x+1/2, -y+1/2, z+1/2'
'-x+1/2, y+1/2, z+1/2'

loop_
_atom_site_aniso_label
_atom_site_aniso_U_11
_atom_site_aniso_U_22
_atom_site_aniso_U_33
_atom_site_aniso_U_23
_atom_site_aniso_U_13
_atom_site_aniso_U_12
Cu1 0.01315(13) 0.01659(13) 0.01926(13) 0.00189(15) 0.00051(15) -0.00001(9)
Cu2 0.0126(2) 0.0145(2) 0.0167(2) 0.000 0.000 0.00090(13)
N1 0.0139(10) 0.0206(10) 0.0212(10) -0.0022(8) 0.0014(8) -0.0014(8)
N2 0.0179(11) 0.0198(11) 0.0293(12) 0.0036(9) 0.0000(9) -0.0003(9)
N3 0.0156(10) 0.0203(10) 0.0178(10) 0.0023(8) -0.0013(8) 0.0014(8)
N4 0.0167(11) 0.0210(11) 0.0219(11) 0.0019(8) 0.0009(8) 0.0032(8)
N5 0.0137(11) 0.0192(12) 0.0206(12) -0.0026(9) 0.0020(9) 0.0023(8)
N6 0.0140(11) 0.0185(12) 0.0213(12) 0.0028(9) -0.0007(9) -0.0003(9)
C1 0.0174(12) 0.0172(12) 0.0228(13) 0.0003(10) -0.0007(10) -0.0007(9)
C2 0.0173(12) 0.035(2) 0.0245(13) -0.0053(11) 0.0038(11) -0.0020(11)
C3 0.031(2) 0.046(2) 0.0223(13) -0.0104(13) 0.0035(12) -0.0047(13)
C4 0.0229(14) 0.044(2) 0.0259(14) -0.0081(13) -0.0020(11) -0.0091(12)
C5 0.0174(12) 0.0313(15) 0.0270(13) -0.0029(11) -0.0016(10) -0.0045(11)
C6 0.0155(12) 0.0213(12) 0.0263(13) 0.0038(10) 0.0048(10) 0.0016(10)
C7 0.0189(13) 0.0263(14) 0.044(2) 0.0086(12) -0.0036(12) 0.0029(11)
C8 0.032(2) 0.0196(14) 0.071(2) 0.0146(15) -0.013(2) 0.0027(12)
C9 0.035(2) 0.019(2) 0.094(3) 0.013(2) -0.019(2) -0.0033(13)
C10 0.0242(14) 0.0221(14) 0.060(2) 0.0073(14) -0.0088(14) -0.0043(11)
C11 0.0155(13) 0.0294(15) 0.0252(13) 0.0036(11) 0.0047(10) 0.0011(11)
C12 0.0178(14) 0.032(2) 0.037(2) 0.0056(12) 0.0034(12) 0.0067(11)
C13 0.0240(14) 0.028(2) 0.038(2) 0.0095(13) 0.0015(12) 0.0080(11)
C14 0.0230(14) 0.0233(14) 0.0330(14) 0.0090(11) 0.0023(11) 0.0014(11)
C15 0.0167(13) 0.0199(13) 0.0182(12) 0.0002(9) 0.0009(9) -0.0008(9)
C16 0.0232(14) 0.0245(14) 0.0274(13) 0.0064(10) 0.0040(11) 0.0021(11)
C17 0.036(2) 0.040(2) 0.0263(14) 0.0080(12) 0.0121(12) 0.0041(14)
C18 0.042(2) 0.046(2) 0.0192(14) -0.0024(12) 0.0055(12) 0.0049(14)
C19 0.0274(14) 0.033(2) 0.0237(14) -0.0073(12) 0.0001(11) 0.0020(12)
C20 0.0150(12) 0.0226(13) 0.0236(13) 0.0006(10) -0.0005(10) 0.0062(9)
Cl1 0.0171(3) 0.0265(3) 0.0321(3) 0.0021(4) 0.0003(3) -0.0061(2)

loop_
_atom_site_label
_atom_site_type_symbol
_atom_site_fract_x
_atom_site_fract_y
_atom_site_fract_z
_atom_site_U_iso_or_equiv
_atom_site_thermal_displace_type
_atom_site_occupancy
_atom_site_calc_flag
_atom_site_refinement_flags
_atom_site_disorder_group
Cu1 Cu 0.66469(2) 1.59131(2) -0.17663(3) 0.01633(7) Uani 1 d . .
Cu2 Cu 0.5000 1.5000 -0.17988(5) 0.01459(8) Uani 1 d S .
N1 N 0.6089(2) 1.6236(2) -0.0088(2) 0.0186(4) Uani 1 d . .
N2 N 0.5704(2) 1.6957(2) -0.2442(2) 0.0223(5) Uani 1 d . .
N3 N 0.7245(2) 1.4676(2) -0.1102(2) 0.0179(4) Uani 1 d . .
N4 N 0.6755(2) 1.5300(2) -0.3466(2) 0.0199(4) Uani 1 d . .
N5 N 0.5521(2) 1.4145(2) -0.3041(2) 0.0178(5) Uani 1 d . .
N6 N 0.5601(2) 1.4164(2) -0.0581(2) 0.0179(5) Uani 1 d . .
C1 C 0.5069(2) 1.6197(2) 0.0236(2) 0.0191(5) Uani 1 d . .
C2 C 0.4785(2) 1.6462(2) 0.1404(2) 0.0256(6) Uani 1 d . .
H2 H 0.4078(2) 1.6435(2) 0.1640(2) 0.031 Uiso 1 calc R .
C3 C 0.5521(2) 1.6755(2) 0.2186(3) 0.0330(7) Uani 1 d . .
H3 H 0.5326(2) 1.6946(2) 0.2960(3) 0.040 Uiso 1 calc R .
C4 C 0.6560(2) 1.6774(2) 0.1853(3) 0.0310(6) Uani 1 d . .
H4 H 0.7084(2) 1.6965(2) 0.2395(3) 0.037 Uiso 1 calc R .
C5 C 0.6809(2) 1.6508(2) 0.0716(3) 0.0252(6) Uani 1 d . .
H5 H 0.7518(2) 1.6516(2) 0.0486(3) 0.030 Uiso 1 calc R .
C6 C 0.4804(2) 1.6781(2) -0.3040(2) 0.0210(5) Uani 1 d . .
C7 C 0.4240(2) 1.7544(2) -0.3537(3) 0.0298(6) Uani 1 d . .
H7 H 0.3629(2) 1.7422(2) -0.3981(3) 0.036 Uiso 1 calc R .
C8 C 0.4578(2) 1.8467(2) -0.3376(4) 0.0408(8) Uani 1 d . .
H8 H 0.4202(2) 1.8984(2) -0.3712(4) 0.049 Uiso 1 calc R .
C9 C 0.5469(3) 1.8641(2) -0.2723(4) 0.0493(10) Uani 1 d . .
H9 H 0.5705(3) 1.9273(2) -0.2585(4) 0.059 Uiso 1 calc R .
C10 C 0.5997(2) 1.7873(2) -0.2283(3) 0.0355(7) Uani 1 d . .
H10 H 0.6608(2) 1.7992(2) -0.1836(3) 0.043 Uiso 1 calc R .
C11 C 0.8275(2) 1.4524(2) -0.1208(2) 0.0234(6) Uani 1 d . .
H11 H 0.8680(2) 1.5001(2) -0.1588(2) 0.028 Uiso 1 calc R .
C12 C 0.8774(2) 1.3725(2) -0.0801(3) 0.0290(6) Uani 1 d . .
H12 H 0.9504(2) 1.3654(2) -0.0879(3) 0.035 Uiso 1 calc R .
C13 C 0.8170(2) 1.3022(2) -0.0268(3) 0.0302(6) Uani 1 d . .
H13 H 0.8487(2) 1.2459(2) 0.0029(3) 0.036 Uiso 1 calc R .
C14 C 0.7115(2) 1.3145(2) -0.0174(3) 0.0264(6) Uani 1 d . .
H14 H 0.6700(2) 1.2657(2) 0.0167(3) 0.032 Uiso 1 calc R .
C15 C 0.6642(2) 1.3995(2) -0.0581(2) 0.0183(5) Uani 1 d . .
C16 C 0.7402(2) 1.5741(2) -0.4231(3) 0.0250(6) Uani 1 d . .
H16 H 0.7783(2) 1.6279(2) -0.3961(3) 0.030 Uiso 1 calc R .
C17 C 0.7538(3) 1.5450(2) -0.5379(3) 0.0341(7) Uani 1 d . .
H17 H 0.8014(3) 1.5769(2) -0.5883(3) 0.041 Uiso 1 calc R .
C18 C 0.6965(3) 1.4681(2) -0.5784(3) 0.0354(7) Uani 1 d . .
H18 H 0.7029(3) 1.4476(2) -0.6581(3) 0.043 Uiso 1 calc R .
C19 C 0.6298(2) 1.4213(2) -0.5023(2) 0.0279(6) Uani 1 d . .
H19 H 0.5906(2) 1.3681(2) -0.5293(2) 0.034 Uiso 1 calc R .
C20 C 0.6201(2) 1.4529(2) -0.3839(2) 0.0204(5) Uani 1 d . .
Cl1 Cl 0.82696(4) 1.68556(4) -0.17375(8) 0.02523(12) Uani 1 d . .
Cl1S Cl 1.0144(2) 1.61222(14) -0.5079(2) 0.0485(4) Uiso 0.50 d P .
Cl2S Cl 1.0309(2) 1.5739(2) -0.4002(2) 0.0670(6) Uiso 0.50 d P .
C1S C 1.0119(4) 1.5452(3) -0.3715(4) 0.0086(8) Uiso 0.50 d P .
H1SA H 0.9439(4) 1.5749(3) -0.3536(4) 0.010 Uiso 0.50 calc PR .
H1SB H 1.0519(4) 1.5510(3) -0.2972(4) 0.010 Uiso 0.50 calc PR .

loop_
_atom_type_symbol
_atom_type_description
_atom_type_scat_dispersion_real
_atom_type_scat_dispersion_imag
_atom_type_scat_source
C C 0.0033 0.0016 'International Tables Vol C Tables 4.2.6.8 and 6.1.1.4'
H H 0.0000 0.0000 'International Tables Vol C Tables 4.2.6.8 and 6.1.1.4'
N N 0.0061 0.0033 'International Tables Vol C Tables 4.2.6.8 and 6.1.1.4'
Cl Cl 0.1484 0.1585 'International Tables Vol C Tables 4.2.6.8 and 6.1.1.4'
Cu Cu 0.3201 1.2651 'International Tables Vol C Tables 4.2.6.8 and 6.1.1.4'

loop_
_geom_angle_atom_site_label_1
_geom_angle_atom_site_label_2
_geom_angle_atom_site_label_3
_geom_angle
_geom_angle_site_symmetry_1
_geom_angle_site_symmetry_3
_geom_angle_publ_flag
N3 Cu1 N2 165.39(9) . . ?
N3 Cu1 N1 88.79(9) . . ?
N2 Cu1 N1 88.89(9) . . ?
N3 Cu1 N4 87.98(8) . . ?
N2 Cu1 N4 89.42(9) . . ?
N1 Cu1 N4 160.55(8) . . ?
N3 Cu1 Cl1 97.46(6) . . ?
N2 Cu1 Cl1 97.15(6) . . ?
N1 Cu1 Cl1 99.42(6) . . ?
N4 Cu1 Cl1 100.02(6) . . ?
N3 Cu1 Cu2 83.68(6) . . ?
N2 Cu1 Cu2 81.71(6) . . ?
N1 Cu1 Cu2 80.23(6) . . ?
N4 Cu1 Cu2 80.35(6) . . ?
Cl1 Cu1 Cu2 178.81(2) . . ?
N5 Cu2 N5 88.67(14) . 2_685 ?
N5 Cu2 N6 90.21(8) . . ?
N5 Cu2 N6 176.80(12) 2_685 . ?
N5 Cu2 N6 176.80(12) . 2_685 ?
N5 Cu2 N6 90.21(8) 2_685 2_685 ?
N6 Cu2 N6 91.07(15) . 2_685 ?
N5 Cu2 Cu1 89.33(7) . 2_685 ?
N5 Cu2 Cu1 91.89(7) 2_685 2_685 ?
N6 Cu2 Cu1 91.09(7) . 2_685 ?
N6 Cu2 Cu1 87.72(7) 2_685 2_685 ?
N5 Cu2 Cu1 91.89(7) . . ?
N5 Cu2 Cu1 89.33(7) 2_685 . ?
N6 Cu2 Cu1 87.72(7) . . ?
N6 Cu2 Cu1 91.09(7) 2_685 . ?
Cu1 Cu2 Cu1 178.30(3) 2_685 . ?
C5 N1 C1 119.3(2) . . ?
C5 N1 Cu1 116.0(2) . . ?
C1 N1 Cu1 124.7(2) . . ?
C10 N2 C6 118.4(2) . . ?
C10 N2 Cu1 117.6(2) . . ?
C6 N2 Cu1 124.0(2) . . ?
C11 N3 C15 119.2(2) . . ?
C11 N3 Cu1 118.2(2) . . ?
C15 N3 Cu1 122.6(2) . . ?
C16 N4 C20 119.2(2) . . ?
C16 N4 Cu1 116.0(2) . . ?
C20 N4 Cu1 124.8(2) . . ?
C6 N5 C20 124.8(2) 2_685 . ?
C6 N5 Cu2 118.3(2) 2_685 . ?
C20 N5 Cu2 116.8(2) . . ?
C15 N6 C1 124.0(2) . 2_685 ?
C15 N6 Cu2 119.4(2) . . ?
C1 N6 Cu2 116.6(2) 2_685 . ?
N6 C1 N1 116.2(2) 2_685 . ?
N6 C1 C2 124.5(2) 2_685 . ?
N1 C1 C2 119.1(2) . . ?
C3 C2 C1 120.3(3) . . ?
C2 C3 C4 120.0(3) . . ?
C5 C4 C3 118.2(3) . . ?
N1 C5 C4 123.0(3) . . ?
N5 C6 N2 115.7(2) 2_685 . ?
N5 C6 C7 124.3(3) 2_685 . ?
N2 C6 C7 119.9(2) . . ?
C8 C7 C6 119.8(3) . . ?
C7 C8 C9 119.8(3) . . ?
C10 C9 C8 117.9(3) . . ?
N2 C10 C9 124.1(3) . . ?
N3 C11 C12 124.0(3) . . ?
C11 C12 C13 117.6(3) . . ?
C14 C13 C12 119.8(3) . . ?
C13 C14 C15 120.4(3) . . ?
N6 C15 N3 116.0(2) . . ?
N6 C15 C14 124.8(2) . . ?
N3 C15 C14 119.0(2) . . ?
N4 C16 C17 123.3(3) . . ?
C16 C17 C18 118.5(3) . . ?
C19 C18 C17 119.6(3) . . ?
C18 C19 C20 119.7(3) . . ?
N4 C20 N5 116.2(2) . . ?
N4 C20 C19 119.7(3) . . ?
N5 C20 C19 123.9(3) . . ?
Cl2S Cl1S C1S 12.6(2) . . ?
C1S Cl2S Cl1S 136.4(6) . . ?
C1S Cl2S C1S 26.9(5) . 2_785 ?
Cl1S Cl2S C1S 119.1(3) . 2_785 ?
C1S Cl2S Cl2S 35.9(6) . 2_785 ?
Cl1S Cl2S Cl2S 108.4(2) . 2_785 ?
C1S Cl2S Cl2S 10.8(2) 2_785 2_785 ?
Cl2S C1S C1S 141.6(6) . 2_785 ?
Cl2S C1S Cl2S 133.3(7) . 2_785 ?
C1S C1S Cl2S 11.4(2) 2_785 2_785 ?
Cl2S C1S Cl1S 31.0(5) . . ?
C1S C1S Cl1S 120.6(2) 2_785 . ?
Cl2S C1S Cl1S 109.6(3) 2_785 . ?

loop_
_geom_bond_atom_site_label_1
_geom_bond_atom_site_label_2
_geom_bond_distance
_geom_bond_site_symmetry_2
_geom_bond_publ_flag
Cu1 N3 2.040(2) . ?
Cu1 N2 2.050(2) . ?
Cu1 N1 2.080(2) . ?
Cu1 N4 2.111(2) . ?
Cu1 Cl1 2.4718(6) . ?
Cu1 Cu2 2.4769(3) . ?
Cu2 N5 1.965(2) . ?
Cu2 N5 1.965(2) 2_685 ?
Cu2 N6 1.967(2) . ?
Cu2 N6 1.967(2) 2_685 ?
Cu2 Cu1 2.4769(3) 2_685 ?
N1 C5 1.354(3) . ?
N1 C1 1.365(3) . ?
N2 C10 1.350(4) . ?
N2 C6 1.364(4) . ?
N3 C11 1.348(3) . ?
N3 C15 1.365(3) . ?
N4 C16 1.352(3) . ?
N4 C20 1.361(3) . ?
N5 C6 1.364(4) 2_685 ?
N5 C20 1.368(4) . ?
N6 C15 1.361(3) . ?
N6 C1 1.362(3) 2_685 ?
C1 N6 1.362(3) 2_685 ?
C1 C2 1.420(4) . ?
C2 C3 1.360(4) . ?
C3 C4 1.389(4) . ?
C4 C5 1.377(4) . ?
C6 N5 1.364(4) 2_685 ?
C6 C7 1.409(4) . ?
C7 C8 1.377(4) . ?
C8 C9 1.386(5) . ?
C9 C10 1.366(4) . ?
C11 C12 1.370(4) . ?
C12 C13 1.392(4) . ?
C13 C14 1.374(4) . ?
C14 C15 1.414(4) . ?
C16 C17 1.372(4) . ?
C17 C18 1.385(5) . ?
C18 C19 1.381(4) . ?
C19 C20 1.417(4) . ?
Cl1S Cl2S 1.349(3) . ?
Cl1S C1S 1.806(5) . ?
Cl2S C1S 0.571(5) . ?
Cl2S C1S 1.788(6) 2_785 ?
Cl2S Cl2S 2.219(6) 2_785 ?
C1S C1S 1.304(10) 2_785 ?
C1S Cl2S 1.787(6) 2_785 ?
